data_4064125
loop_
_publ_author_name
'Qin, Jie'
'Hu, Liang'
'Li, Gao-Nan'
'Wang, Xi-Sen'
'Xu, Yan'
'Zuo, Jing-Lin'
'You, Xiao-Zeng'

_publ_section_title
;
 Syntheses, Characterization, and Properties of Rhenium(I) Tricarbonyl
 Complexes with Tetrathiafulvalene-Fused Phenanthroline Ligands
;
_journal_issue 8
_journal_name_full Organometallics
_journal_page_first 2173
_journal_paper_doi 10.1021/om101141h
_journal_volume 30
_journal_year 2011
_chemical_formula_moiety '2(C21 H12 Cl N2 O3 Re S6), C H Cl3, H2O'
_chemical_formula_sum 'C43 H27 Cl5 N4 O7 Re2 S12'
_chemical_formula_weight 1646.06
_chemical_name_systematic
; 
 ? 
;
_space_group_IT_number 2
_symmetry_cell_setting triclinic
_symmetry_space_group_name_Hall '-P 1'
_symmetry_space_group_name_H-M 'P -1'
_atom_sites_solution_hydrogens geom
_atom_sites_solution_primary direct
_atom_sites_solution_secondary difmap
_audit_creation_method SHELXL-97
_cell_angle_alpha 109.162(2)
_cell_angle_beta 93.823(3)
_cell_angle_gamma 105.541(2)
_cell_formula_units_Z 2
_cell_length_a 14.4425(12)
_cell_length_b 14.801(2)
_cell_length_c 15.0311(14)
_cell_measurement_temperature 291(2)
_cell_volume 2881.6(5)
_computing_cell_refinement 'Bruker SMART'
_computing_data_collection 'Bruker SMART'
_computing_data_reduction 'Bruker SAINT'
_computing_molecular_graphics 'Bruker SHELXTL'
_computing_publication_material 'Bruker SHELXTL'
_computing_structure_refinement 'SHELXL-97 (Sheldrick, 1997)'
_computing_structure_solution 'SHELXS-97 (Sheldrick, 1990)'
_diffrn_ambient_temperature 291(2)
_diffrn_measured_fraction_theta_full 0.976
_diffrn_measured_fraction_theta_max 0.976
_diffrn_measurement_device_type 'CCD area detector'
_diffrn_measurement_method 'phi and omega scans'
_diffrn_radiation_monochromator graphite
_diffrn_radiation_source 'fine-focus sealed tube'
_diffrn_radiation_type MoK\a
_diffrn_radiation_wavelength 0.71073
_diffrn_reflns_av_R_equivalents 0.0230
_diffrn_reflns_av_sigmaI/netI 0.0585
_diffrn_reflns_limit_h_max 13
_diffrn_reflns_limit_h_min -17
_diffrn_reflns_limit_k_max 18
_diffrn_reflns_limit_k_min -18
_diffrn_reflns_limit_l_max 18
_diffrn_reflns_limit_l_min -18
_diffrn_reflns_number 15570
_diffrn_reflns_theta_full 26.00
_diffrn_reflns_theta_max 26.00
_diffrn_reflns_theta_min 1.89
_exptl_absorpt_coefficient_mu 4.913
_exptl_absorpt_correction_T_max 0.4112
_exptl_absorpt_correction_T_min 0.3400
_exptl_absorpt_correction_type multi-scan
_exptl_absorpt_process_details 'SADABS,2000; Bruker'
_exptl_crystal_colour red
_exptl_crystal_density_diffrn 1.897
_exptl_crystal_density_method 'not measured'
_exptl_crystal_description block
_exptl_crystal_F_000 1592
_exptl_crystal_size_max 0.28
_exptl_crystal_size_mid 0.24
_exptl_crystal_size_min 0.22
_refine_diff_density_max 1.001
_refine_diff_density_min -1.033
_refine_diff_density_rms 0.108
_refine_ls_extinction_method none
_refine_ls_goodness_of_fit_ref 1.041
_refine_ls_hydrogen_treatment constr
_refine_ls_matrix_type full
_refine_ls_number_parameters 671
_refine_ls_number_reflns 11056
_refine_ls_number_restraints 0
_refine_ls_restrained_S_all 1.041
_refine_ls_R_factor_all 0.0780
_refine_ls_R_factor_gt 0.0526
_refine_ls_shift/su_max 0.000
_refine_ls_shift/su_mean 0.000
_refine_ls_structure_factor_coef Fsqd
_refine_ls_weighting_details 'calc w=1/[\s^2^(Fo^2^)+(0.0600P)^2^+1.9900P] where P=(Fo^2^+2Fc^2^)/3'
_refine_ls_weighting_scheme calc
_refine_ls_wR_factor_gt 0.1077
_refine_ls_wR_factor_ref 0.1142
_reflns_number_gt 8233
_reflns_number_total 11056
_reflns_threshold_expression >2sigma(I)
_cod_data_source_file om101141h_si_002.cif
_cod_data_source_block 3a
_cod_depositor_comments
;
The following automatic conversions were performed:

'_symmetry_cell_setting' value 'Triclinic' changed to 'triclinic'
according to /home/saulius/struct/CIF-dictionaries/cif_core.dic
dictionary named 'cif_core.dic' version 2.4.1 from
2010-06-29.

'_exptl_absorpt_correction_type' value 'Multi-Scan'
changed to 'multi-scan' according to
/home/saulius/struct/CIF-dictionaries/cif_core.dic dictionary named
'cif_core.dic' version 2.4.1 from 2010-06-29.

Automatic conversion script
Id: cif_fix_values 1715 2011-07-08 13:25:40Z adriana 
;
_cod_database_code 4064125

loop_
_symmetry_equiv_pos_as_xyz
'x, y, z'
'-x, -y, -z'

loop_
_atom_site_label
_atom_site_type_symbol
_atom_site_fract_x
_atom_site_fract_y
_atom_site_fract_z
_atom_site_U_iso_or_equiv
_atom_site_adp_type
_atom_site_occupancy
_atom_site_symmetry_multiplicity
_atom_site_calc_flag
_atom_site_refinement_flags
C1 C 0.8675(5) 0.8279(6) 0.8781(6) 0.0495(18) Uani 1 1 d .
H1 H 0.9066 0.8821 0.9329 0.059 Uiso 1 1 calc R
C2 C 0.8563(6) 0.8466(6) 0.7959(5) 0.0486(18) Uani 1 1 d .
H2 H 0.8889 0.9105 0.7936 0.058 Uiso 1 1 calc R
C3 C 0.7970(5) 0.7715(5) 0.7165(5) 0.0349(14) Uani 1 1 d .
H3 H 0.7816 0.7854 0.6609 0.042 Uiso 1 1 calc R
C4 C 0.7589(5) 0.6738(5) 0.7172(5) 0.0390(15) Uani 1 1 d .
C5 C 0.7715(6) 0.6672(6) 0.8059(5) 0.0455(17) Uani 1 1 d .
C6 C 0.7339(5) 0.5660(5) 0.8116(5) 0.0435(17) Uani 1 1 d .
C7 C 0.6782(5) 0.4875(5) 0.7327(5) 0.0343(14) Uani 1 1 d .
C8 C 0.6404(5) 0.3950(5) 0.7470(5) 0.0399(16) Uani 1 1 d .
H8 H 0.6006 0.3367 0.6961 0.048 Uiso 1 1 calc R
C9 C 0.6632(5) 0.3918(6) 0.8384(5) 0.052(2) Uani 1 1 d .
H9 H 0.6391 0.3301 0.8482 0.062 Uiso 1 1 calc R
C10 C 0.7204(5) 0.4768(5) 0.9151(5) 0.0444(17) Uani 1 1 d .
H10 H 0.7340 0.4732 0.9763 0.053 Uiso 1 1 calc R
C11 C 0.6541(6) 0.5020(6) 0.6491(5) 0.0454(17) Uani 1 1 d .
C12 C 0.6983(5) 0.5942(5) 0.6405(5) 0.0380(15) Uani 1 1 d .
C13 C 0.6051(5) 0.4765(6) 0.4717(5) 0.0467(17) Uani 1 1 d .
C14 C 0.5707(5) 0.4333(5) 0.3757(5) 0.0425(16) Uani 1 1 d .
C15 C 0.4845(6) 0.3209(6) 0.2020(5) 0.0469(17) Uani 1 1 d .
C16 C 0.5269(5) 0.4150(5) 0.1990(5) 0.0363(14) Uani 1 1 d .
C17 C 0.4680(5) 0.1463(5) 0.0689(5) 0.0443(16) Uani 1 1 d .
H17A H 0.5091 0.1446 0.1225 0.066 Uiso 1 1 calc R
H17B H 0.5093 0.1680 0.0259 0.066 Uiso 1 1 calc R
H17C H 0.4223 0.0791 0.0339 0.066 Uiso 1 1 calc R
C18 C 0.5910(5) 0.5624(5) 0.1350(5) 0.0465(17) Uani 1 1 d .
H18A H 0.5802 0.6003 0.1983 0.070 Uiso 1 1 calc R
H18B H 0.5758 0.5931 0.0894 0.070 Uiso 1 1 calc R
H18C H 0.6593 0.5636 0.1383 0.070 Uiso 1 1 calc R
C19 C 0.9427(5) 0.8138(6) 1.0885(5) 0.0478(18) Uani 1 1 d .
C20 C 0.7632(6) 0.7542(6) 1.0647(5) 0.0460(17) Uani 1 1 d .
C21 C 0.8630(6) 0.6414(6) 1.1016(6) 0.0517(19) Uani 1 1 d .
C22 C 0.1567(5) 0.7627(6) 0.2041(5) 0.0413(15) Uani 1 1 d .
H22 H 0.1617 0.7996 0.1625 0.050 Uiso 1 1 calc R
C23 C 0.0975(6) 0.6615(6) 0.1658(6) 0.0476(17) Uani 1 1 d .
H23 H 0.0623 0.6319 0.1024 0.057 Uiso 1 1 calc R
C24 C 0.0939(6) 0.6101(5) 0.2238(6) 0.0473(18) Uani 1 1 d .
H24 H 0.0560 0.5412 0.2000 0.057 Uiso 1 1 calc R
C25 C 0.1436(5) 0.6528(5) 0.3191(5) 0.0415(16) Uani 1 1 d .
C26 C 0.2010(5) 0.7528(5) 0.3507(5) 0.0359(14) Uani 1 1 d .
C27 C 0.2515(5) 0.7997(5) 0.4440(5) 0.0447(17) Uani 1 1 d .
C28 C 0.2446(5) 0.7466(5) 0.5056(5) 0.0404(16) Uani 1 1 d .
C29 C 0.3024(5) 0.8022(5) 0.6030(5) 0.0392(15) Uani 1 1 d .
H29 H 0.3035 0.7697 0.6479 0.047 Uiso 1 1 calc R
C30 C 0.3535(6) 0.8997(6) 0.6264(6) 0.054(2) Uani 1 1 d .
H30 H 0.3859 0.9390 0.6900 0.065 Uiso 1 1 calc R
C31 C 0.3584(6) 0.9435(6) 0.5544(5) 0.0491(19) Uani 1 1 d .
H31 H 0.4031 1.0086 0.5692 0.059 Uiso 1 1 calc R
C32 C 0.1872(6) 0.6466(5) 0.4740(6) 0.0499(18) Uani 1 1 d .
C33 C 0.1367(5) 0.5997(5) 0.3807(5) 0.0398(15) Uani 1 1 d .
C34 C 0.1011(6) 0.4655(6) 0.4559(6) 0.0526(19) Uani 1 1 d .
C35 C 0.0658(6) 0.3785(6) 0.4746(5) 0.0455(16) Uani 1 1 d .
C36 C 0.0348(5) 0.2416(6) 0.5553(5) 0.0442(16) Uani 1 1 d .
C37 C -0.0169(5) 0.1972(5) 0.4607(6) 0.0443(16) Uani 1 1 d .
C38 C 0.1658(5) 0.2041(5) 0.6525(5) 0.0407(15) Uani 1 1 d .
H38A H 0.1832 0.1495 0.6064 0.061 Uiso 1 1 calc R
H38B H 0.1857 0.2075 0.7175 0.061 Uiso 1 1 calc R
H38C H 0.1993 0.2680 0.6459 0.061 Uiso 1 1 calc R
C39 C -0.1041(6) 0.0360(6) 0.2919(5) 0.0484(17) Uani 1 1 d .
H39A H -0.0786 0.0958 0.2754 0.073 Uiso 1 1 calc R
H39B H -0.1731 0.0036 0.2631 0.073 Uiso 1 1 calc R
H39C H -0.0673 -0.0111 0.2675 0.073 Uiso 1 1 calc R
C40 C 0.3085(5) 0.9930(5) 0.2497(5) 0.0412(16) Uani 1 1 d .
C41 C 0.2232(5) 1.0239(5) 0.3883(5) 0.0421(16) Uani 1 1 d .
C42 C 0.3997(6) 1.0851(6) 0.4245(6) 0.0509(19) Uani 1 1 d .
C43 C 0.2013(6) 0.7388(6) 0.9010(5) 0.0476(17) Uani 1 1 d .
H43 H 0.1321 0.7123 0.9087 0.057 Uiso 1 1 calc R
Cl1 Cl 0.97973(14) 0.63920(13) 0.93169(13) 0.0478(4) Uani 1 1 d .
Cl2 Cl 0.43021(13) 0.87070(14) 0.30927(13) 0.0468(4) Uani 1 1 d .
Cl3 Cl 0.28473(14) 0.76668(15) 0.99843(14) 0.0520(4) Uani 1 1 d .
Cl4 Cl 0.23776(13) 0.65824(14) 0.81045(13) 0.0449(4) Uani 1 1 d .
Cl5 Cl 0.22637(14) 0.84585(14) 0.87597(13) 0.0479(4) Uani 1 1 d .
N1 N 0.8281(5) 0.7393(5) 0.8886(4) 0.0513(16) Uani 1 1 d .
N2 N 0.7573(5) 0.5677(5) 0.8999(5) 0.0498(15) Uani 1 1 d .
N3 N 0.2056(4) 0.8110(4) 0.2913(4) 0.0403(13) Uani 1 1 d .
N4 N 0.3069(5) 0.9008(5) 0.4725(4) 0.0470(14) Uani 1 1 d .
O1 O 1.0050(4) 0.8883(4) 1.1363(3) 0.0437(11) Uani 1 1 d .
O2 O 0.7031(4) 0.7885(4) 1.1048(4) 0.0463(12) Uani 1 1 d .
O3 O 0.8653(4) 0.5958(4) 1.1521(4) 0.0489(13) Uani 1 1 d .
O4 O 0.3056(4) 1.0117(4) 0.1774(3) 0.0434(11) Uani 1 1 d .
O5 O 0.1578(4) 1.0632(4) 0.4059(4) 0.0466(12) Uani 1 1 d .
O6 O 0.4547(4) 1.1631(4) 0.4699(4) 0.0574(15) Uani 1 1 d .
O1W O 0.3829(8) 0.1899(8) 0.6862(8) 0.060(3) Uani 0.50 1 d P
H1X H 0.4261 0.2470 0.7035 0.073 Uiso 0.50 1 d PR
H1Y H 0.3812 0.1682 0.7321 0.073 Uiso 0.50 1 d PR
O2W O 0.4325(8) 0.0721(8) 0.8415(7) 0.054(3) Uani 0.50 1 d P
H2X H 0.4589 0.0962 0.8019 0.065 Uiso 0.50 1 d PR
H2Y H 0.3714 0.0618 0.8312 0.065 Uiso 0.50 1 d PR
Re1 Re 0.85381(2) 0.69919(2) 1.00937(2) 0.04870(10) Uani 1 1 d .
Re2 Re 0.30946(2) 0.95958(2) 0.35680(2) 0.04392(9) Uani 1 1 d .
S1 S 0.66998(14) 0.60189(14) 0.52807(13) 0.0446(4) Uani 1 1 d .
S2 S 0.58503(14) 0.40466(14) 0.54463(13) 0.0451(4) Uani 1 1 d .
S3 S 0.59419(13) 0.50634(14) 0.30503(13) 0.0445(4) Uani 1 1 d .
S4 S 0.50431(14) 0.31015(14) 0.31377(13) 0.0456(4) Uani 1 1 d .
S5 S 0.51687(14) 0.44057(14) 0.09803(13) 0.0431(4) Uani 1 1 d .
S6 S 0.40706(14) 0.22524(15) 0.10946(14) 0.0488(4) Uani 1 1 d .
S7 S 0.06804(15) 0.47232(15) 0.34655(13) 0.0495(5) Uani 1 1 d .
S8 S 0.17598(13) 0.57504(13) 0.54674(13) 0.0430(4) Uani 1 1 d .
S9 S -0.01598(14) 0.27030(14) 0.39116(14) 0.0477(4) Uani 1 1 d .
S10 S 0.09609(14) 0.36912(13) 0.58690(13) 0.0429(4) Uani 1 1 d .
S11 S -0.09225(14) 0.07141(14) 0.41635(13) 0.0433(4) Uani 1 1 d .
S12 S 0.04054(13) 0.18148(14) 0.63078(13) 0.0431(4) Uani 1 1 d .

loop_
_atom_site_aniso_label
_atom_site_aniso_U_11
_atom_site_aniso_U_22
_atom_site_aniso_U_33
_atom_site_aniso_U_23
_atom_site_aniso_U_13
_atom_site_aniso_U_12
C1 0.037(4) 0.046(4) 0.051(4) 0.010(3) 0.005(3) -0.002(3)
C2 0.043(4) 0.040(4) 0.047(4) 0.012(3) 0.007(3) -0.007(3)
C3 0.037(3) 0.030(3) 0.042(4) 0.018(3) 0.003(3) 0.014(3)
C4 0.037(4) 0.038(4) 0.039(4) 0.011(3) 0.011(3) 0.009(3)
C5 0.049(4) 0.046(4) 0.050(4) 0.026(3) 0.002(3) 0.019(3)
C6 0.050(4) 0.040(4) 0.035(4) 0.015(3) 0.017(3) 0.000(3)
C7 0.031(3) 0.033(3) 0.045(4) 0.020(3) 0.000(3) 0.014(3)
C8 0.034(3) 0.034(3) 0.048(4) 0.017(3) -0.014(3) 0.005(3)
C9 0.041(4) 0.052(4) 0.047(4) 0.017(4) -0.022(3) -0.004(3)
C10 0.047(4) 0.045(4) 0.046(4) 0.016(3) 0.019(3) 0.019(3)
C11 0.047(4) 0.046(4) 0.048(4) 0.024(3) 0.004(3) 0.014(3)
C12 0.029(3) 0.042(4) 0.043(4) 0.009(3) 0.010(3) 0.017(3)
C13 0.041(4) 0.049(4) 0.048(4) 0.015(3) 0.017(3) 0.012(3)
C14 0.034(3) 0.045(4) 0.043(4) 0.013(3) 0.001(3) 0.008(3)
C15 0.045(4) 0.048(4) 0.041(4) 0.013(3) 0.002(3) 0.008(3)
C16 0.034(3) 0.040(4) 0.042(4) 0.018(3) 0.008(3) 0.019(3)
C17 0.040(4) 0.042(4) 0.049(4) 0.017(3) 0.014(3) 0.007(3)
C18 0.042(4) 0.042(4) 0.045(4) 0.019(3) 0.008(3) -0.007(3)
C19 0.042(4) 0.047(4) 0.043(4) 0.020(3) -0.003(3) -0.008(3)
C20 0.051(4) 0.049(4) 0.038(4) 0.014(3) 0.001(3) 0.017(4)
C21 0.053(5) 0.043(4) 0.052(4) 0.009(4) -0.005(4) 0.018(4)
C22 0.040(4) 0.050(4) 0.042(4) 0.021(3) 0.013(3) 0.020(3)
C23 0.045(4) 0.046(4) 0.046(4) 0.014(3) -0.006(3) 0.010(3)
C24 0.049(4) 0.031(3) 0.053(4) 0.008(3) -0.010(3) 0.010(3)
C25 0.049(4) 0.045(4) 0.040(4) 0.023(3) 0.014(3) 0.019(3)
C26 0.032(3) 0.032(3) 0.046(4) 0.012(3) 0.008(3) 0.015(3)
C27 0.039(4) 0.036(4) 0.044(4) 0.014(3) -0.008(3) -0.008(3)
C28 0.038(4) 0.028(3) 0.043(4) 0.015(3) -0.003(3) -0.009(3)
C29 0.043(4) 0.043(4) 0.039(4) 0.019(3) 0.017(3) 0.017(3)
C30 0.050(4) 0.047(4) 0.044(4) 0.017(3) -0.021(4) -0.012(4)
C31 0.045(4) 0.039(4) 0.038(4) 0.009(3) -0.011(3) -0.017(3)
C32 0.052(5) 0.034(4) 0.053(4) 0.011(3) 0.011(4) 0.002(3)
C33 0.041(4) 0.036(4) 0.043(4) 0.010(3) 0.015(3) 0.017(3)
C34 0.047(4) 0.058(5) 0.048(4) 0.018(4) 0.011(3) 0.010(4)
C35 0.049(4) 0.046(4) 0.042(4) 0.013(3) 0.009(3) 0.017(3)
C36 0.044(4) 0.045(4) 0.041(4) 0.015(3) 0.014(3) 0.008(3)
C37 0.036(4) 0.043(4) 0.052(4) 0.017(3) 0.019(3) 0.008(3)
C38 0.048(4) 0.047(4) 0.037(3) 0.026(3) 0.011(3) 0.015(3)
C39 0.051(4) 0.046(4) 0.047(4) 0.017(3) 0.014(3) 0.011(3)
C40 0.046(4) 0.045(4) 0.037(4) 0.018(3) 0.019(3) 0.015(3)
C41 0.046(4) 0.034(3) 0.049(4) 0.017(3) 0.013(3) 0.013(3)
C42 0.044(4) 0.049(5) 0.049(4) 0.013(4) 0.016(3) 0.003(4)
C43 0.057(5) 0.042(4) 0.047(4) 0.016(3) 0.017(4) 0.018(4)
Cl1 0.0465(10) 0.0398(9) 0.0484(10) 0.0118(8) -0.0035(8) 0.0073(8)
Cl2 0.0443(9) 0.0452(10) 0.0490(10) 0.0145(8) 0.0145(8) 0.0123(8)
Cl3 0.0506(10) 0.0520(11) 0.0499(10) 0.0157(8) 0.0170(9) 0.0115(9)
Cl4 0.0422(9) 0.0465(9) 0.0450(9) 0.0113(8) 0.0168(8) 0.0165(8)
Cl5 0.0517(10) 0.0426(9) 0.0486(10) 0.0133(8) 0.0156(8) 0.0154(8)
N1 0.047(4) 0.053(4) 0.042(3) 0.013(3) 0.006(3) 0.002(3)
N2 0.050(4) 0.045(4) 0.049(4) 0.013(3) 0.002(3) 0.011(3)
N3 0.045(3) 0.024(3) 0.051(3) 0.010(2) 0.008(3) 0.014(2)
N4 0.045(3) 0.042(3) 0.041(3) 0.010(3) -0.004(3) 0.000(3)
O1 0.047(3) 0.039(3) 0.041(3) 0.013(2) -0.006(2) 0.012(2)
O2 0.049(3) 0.043(3) 0.046(3) 0.012(2) 0.011(2) 0.017(2)
O3 0.049(3) 0.048(3) 0.046(3) 0.016(2) -0.012(2) 0.015(2)
O4 0.047(3) 0.045(3) 0.043(3) 0.017(2) 0.014(2) 0.019(2)
O5 0.048(3) 0.049(3) 0.048(3) 0.020(2) 0.015(2) 0.018(2)
O6 0.053(3) 0.049(3) 0.054(3) 0.017(3) 0.021(3) -0.010(3)
O1W 0.056(7) 0.048(6) 0.063(7) 0.018(5) 0.026(6) -0.008(5)
O2W 0.060(7) 0.058(7) 0.038(5) 0.013(5) -0.001(5) 0.015(6)
Re1 0.04099(17) 0.04465(18) 0.04715(18) 0.01044(13) -0.00277(13) 0.00204(13)
Re2 0.04220(17) 0.04576(17) 0.04419(17) 0.01494(13) 0.01493(13) 0.01391(13)
S1 0.0444(10) 0.0466(10) 0.0433(9) 0.0140(8) 0.0068(8) 0.0175(8)
S2 0.0468(10) 0.0465(10) 0.0397(9) 0.0190(8) -0.0051(8) 0.0096(8)
S3 0.0396(9) 0.0484(10) 0.0390(9) 0.0118(8) -0.0035(7) 0.0106(8)
S4 0.0440(10) 0.0448(10) 0.0425(9) 0.0118(8) 0.0051(8) 0.0105(8)
S5 0.0424(9) 0.0421(9) 0.0444(9) 0.0151(8) 0.0046(7) 0.0137(8)
S6 0.0438(10) 0.0494(11) 0.0461(10) 0.0130(9) -0.0044(8) 0.0110(8)
S7 0.0477(10) 0.0460(10) 0.0410(10) 0.0125(8) 0.0010(8) -0.0020(8)
S8 0.0399(9) 0.0393(9) 0.0496(10) 0.0150(8) 0.0123(8) 0.0119(7)
S9 0.0420(10) 0.0469(10) 0.0475(10) 0.0158(8) 0.0127(8) 0.0033(8)
S10 0.0469(10) 0.0405(9) 0.0433(9) 0.0163(8) 0.0144(8) 0.0134(8)
S11 0.0447(10) 0.0413(9) 0.0425(9) 0.0136(8) 0.0148(8) 0.0114(8)
S12 0.0417(9) 0.0467(10) 0.0422(9) 0.0177(8) 0.0142(8) 0.0115(8)

loop_
_atom_type_symbol
_atom_type_description
_atom_type_scat_dispersion_real
_atom_type_scat_dispersion_imag
_atom_type_scat_source
C C 0.0033 0.0016 'International Tables Vol C Tables 4.2.6.8 and 6.1.1.4'
H H 0.0000 0.0000 'International Tables Vol C Tables 4.2.6.8 and 6.1.1.4'
N N 0.0061 0.0033 'International Tables Vol C Tables 4.2.6.8 and 6.1.1.4'
O O 0.0106 0.0060 'International Tables Vol C Tables 4.2.6.8 and 6.1.1.4'
S S 0.1246 0.1234 'International Tables Vol C Tables 4.2.6.8 and 6.1.1.4'
Cl Cl 0.1484 0.1585 'International Tables Vol C Tables 4.2.6.8 and 6.1.1.4'
Re Re -1.0185 7.2310 'International Tables Vol C Tables 4.2.6.8 and 6.1.1.4'

loop_
_geom_angle_atom_site_label_1
_geom_angle_atom_site_label_2
_geom_angle_atom_site_label_3
_geom_angle
N1 C1 C2 125.8(7)
N1 C1 H1 117.1
C2 C1 H1 117.1
C1 C2 C3 118.6(7)
C1 C2 H2 120.7
C3 C2 H2 120.7
C2 C3 C4 120.1(6)
C2 C3 H3 119.9
C4 C3 H3 119.9
C5 C4 C12 121.0(7)
C5 C4 C3 114.2(6)
C12 C4 C3 123.7(7)
N1 C5 C4 127.9(7)
N1 C5 C6 114.1(6)
C4 C5 C6 117.1(7)
N2 C6 C7 128.9(6)
N2 C6 C5 111.6(6)
C7 C6 C5 119.3(6)
C6 C7 C11 120.9(6)
C6 C7 C8 115.1(6)
C11 C7 C8 123.7(6)
C9 C8 C7 118.6(6)
C9 C8 H8 120.7
C7 C8 H8 120.7
C10 C9 C8 122.0(7)
C10 C9 H9 119.0
C8 C9 H9 119.0
C9 C10 N2 118.8(7)
C9 C10 H10 120.6
N2 C10 H10 120.6
C7 C11 C12 119.4(7)
C7 C11 S2 123.4(6)
C12 C11 S2 116.4(5)
C4 C12 C11 120.9(7)
C4 C12 S1 123.1(6)
C11 C12 S1 115.9(5)
C14 C13 S1 123.2(6)
C14 C13 S2 120.6(6)
S1 C13 S2 116.2(4)
C13 C14 S4 126.6(6)
C13 C14 S3 119.4(6)
S4 C14 S3 114.1(4)
C16 C15 S6 123.3(6)
C16 C15 S4 115.5(6)
S6 C15 S4 120.8(5)
C15 C16 S5 122.8(6)
C15 C16 S3 116.2(5)
S5 C16 S3 121.0(4)
S6 C17 H17A 109.5
S6 C17 H17B 109.5
H17A C17 H17B 109.5
S6 C17 H17C 109.5
H17A C17 H17C 109.5
H17B C17 H17C 109.5
S5 C18 H18A 109.5
S5 C18 H18B 109.5
H18A C18 H18B 109.5
S5 C18 H18C 109.5
H18A C18 H18C 109.5
H18B C18 H18C 109.5
O1 C19 Re1 175.7(7)
O2 C20 Re1 176.8(6)
O3 C21 Re1 173.2(7)
N3 C22 C23 126.5(7)
N3 C22 H22 116.7
C23 C22 H22 116.7
C24 C23 C22 116.0(7)
C24 C23 H23 122.0
C22 C23 H23 122.0
C23 C24 C25 123.2(7)
C23 C24 H24 118.4
C25 C24 H24 118.4
C26 C25 C33 120.0(7)
C26 C25 C24 117.0(6)
C33 C25 C24 123.0(7)
C25 C26 C27 120.0(6)
C25 C26 N3 121.5(6)
C27 C26 N3 118.4(6)
C26 C27 C28 120.0(6)
C26 C27 N4 117.6(6)
C28 C27 N4 122.4(6)
C32 C28 C27 120.0(7)
C32 C28 C29 123.8(6)
C27 C28 C29 116.2(6)
C30 C29 C28 118.5(6)
C30 C29 H29 120.8
C28 C29 H29 120.8
C29 C30 C31 119.3(6)
C29 C30 H30 120.3
C31 C30 H30 120.3
N4 C31 C30 123.8(7)
N4 C31 H31 118.1
C30 C31 H31 118.1
C28 C32 C33 120.0(7)
C28 C32 S8 122.6(6)
C33 C32 S8 117.4(5)
C32 C33 C25 120.0(7)
C32 C33 S7 116.7(5)
C25 C33 S7 123.3(6)
C35 C34 S7 121.7(6)
C35 C34 S8 120.0(6)
S7 C34 S8 118.2(5)
C34 C35 S9 122.5(6)
C34 C35 S10 123.1(6)
S9 C35 S10 114.4(4)
C37 C36 S12 125.3(6)
C37 C36 S10 112.8(5)
S12 C36 S10 121.9(4)
C36 C37 S9 119.7(6)
C36 C37 S11 120.8(6)
S9 C37 S11 119.2(5)
S12 C38 H38A 109.5
S12 C38 H38B 109.5
H38A C38 H38B 109.5
S12 C38 H38C 109.5
H38A C38 H38C 109.5
H38B C38 H38C 109.5
S11 C39 H39A 109.5
S11 C39 H39B 109.5
H39A C39 H39B 109.5
S11 C39 H39C 109.5
H39A C39 H39C 109.5
H39B C39 H39C 109.5
O4 C40 Re2 177.7(7)
O5 C41 Re2 175.6(6)
O6 C42 Re2 177.4(7)
Cl3 C43 Cl5 104.7(4)
Cl3 C43 Cl4 104.2(4)
Cl5 C43 Cl4 103.7(4)
Cl3 C43 H43 114.3
Cl5 C43 H43 114.3
Cl4 C43 H43 114.3
C1 N1 C5 112.3(6)
C1 N1 Re1 128.2(5)
C5 N1 Re1 119.3(5)
C6 N2 C10 116.5(6)
C6 N2 Re1 121.5(5)
C10 N2 Re1 121.9(5)
C22 N3 C26 115.7(6)
C22 N3 Re2 131.1(5)
C26 N3 Re2 112.5(4)
C31 N4 C27 119.0(6)
C31 N4 Re2 126.9(5)
C27 N4 Re2 113.4(4)
H1X O1W H1Y 109.5
H2X O2W H2Y 109.5
C19 Re1 C20 85.5(4)
C19 Re1 C21 89.4(3)
C20 Re1 C21 91.1(3)
C19 Re1 N1 100.5(3)
C20 Re1 N1 91.0(3)
C21 Re1 N1 170.0(3)
C19 Re1 N2 172.2(3)
C20 Re1 N2 98.9(3)
C21 Re1 N2 96.9(3)
N1 Re1 N2 73.0(2)
C19 Re1 Cl1 91.7(3)
C20 Re1 Cl1 174.8(2)
C21 Re1 Cl1 93.2(3)
N1 Re1 Cl1 85.2(2)
N2 Re1 Cl1 83.42(19)
C41 Re2 C40 86.7(3)
C41 Re2 C42 83.8(3)
C40 Re2 C42 89.1(3)
C41 Re2 N3 96.4(3)
C40 Re2 N3 96.6(3)
C42 Re2 N3 174.3(3)
C41 Re2 N4 97.5(3)
C40 Re2 N4 173.0(3)
C42 Re2 N4 96.9(3)
N3 Re2 N4 77.4(2)
C41 Re2 Cl2 178.6(2)
C40 Re2 Cl2 91.9(2)
C42 Re2 Cl2 96.1(3)
N3 Re2 Cl2 83.72(16)
N4 Re2 Cl2 83.87(19)
C13 S1 C12 95.7(4)
C13 S2 C11 95.3(4)
C16 S3 C14 97.0(3)
C14 S4 C15 97.1(4)
C16 S5 C18 101.8(4)
C17 S6 C15 105.2(4)
C34 S7 C33 94.0(4)
C32 S8 C34 93.7(4)
C37 S9 C35 95.2(4)
C36 S10 C35 97.4(4)
C39 S11 C37 104.5(4)
C36 S12 C38 99.5(3)

loop_
_geom_bond_atom_site_label_1
_geom_bond_atom_site_label_2
_geom_bond_distance
C1 N1 1.347(10)
C1 C2 1.360(11)
C1 H1 0.9500
C2 C3 1.370(10)
C2 H2 0.9500
C3 C4 1.406(9)
C3 H3 0.9500
C4 C5 1.373(10)
C4 C12 1.380(10)
C5 N1 1.370(10)
C5 C6 1.483(10)
C6 N2 1.338(9)
C6 C7 1.368(9)
C7 C11 1.380(9)
C7 C8 1.424(9)
C8 C9 1.410(10)
C8 H8 0.9500
C9 C10 1.399(10)
C9 H9 0.9500
C10 N2 1.406(10)
C10 H10 0.9500
C11 C12 1.395(10)
C11 S2 1.753(8)
C12 S1 1.760(7)
C13 C14 1.366(10)
C13 S1 1.724(8)
C13 S2 1.748(8)
C14 S4 1.715(7)
C14 S3 1.737(8)
C15 C16 1.380(10)
C15 S6 1.685(8)
C15 S4 1.751(8)
C16 S5 1.687(7)
C16 S3 1.728(7)
C17 S6 1.633(7)
C17 H17A 0.9800
C17 H17B 0.9800
C17 H17C 0.9800
C18 S5 1.713(7)
C18 H18A 0.9800
C18 H18B 0.9800
C18 H18C 0.9800
C19 O1 1.185(8)
C19 Re1 1.802(7)
C20 O2 1.216(9)
C20 Re1 1.827(8)
C21 O3 1.173(9)
C21 Re1 1.867(9)
C22 N3 1.310(9)
C22 C23 1.410(10)
C22 H22 0.9500
C23 C24 1.327(11)
C23 H23 0.9500
C24 C25 1.411(10)
C24 H24 0.9500
C25 C26 1.390(10)
C25 C33 1.390(9)
C26 C27 1.390(9)
C26 N3 1.424(9)
C27 C28 1.390(10)
C27 N4 1.398(9)
C28 C32 1.390(9)
C28 C29 1.482(10)
C29 C30 1.346(10)
C29 H29 0.9500
C30 C31 1.429(10)
C30 H30 0.9500
C31 N4 1.259(9)
C31 H31 0.9500
C32 C33 1.390(10)
C32 S8 1.743(8)
C33 S7 1.760(7)
C34 C35 1.379(11)
C34 S7 1.724(8)
C34 S8 1.753(8)
C35 S9 1.733(8)
C35 S10 1.774(8)
C36 C37 1.411(11)
C36 S12 1.667(8)
C36 S10 1.741(8)
C37 S9 1.733(8)
C37 S11 1.760(7)
C38 S12 1.737(7)
C38 H38A 0.9800
C38 H38B 0.9800
C38 H38C 0.9800
C39 S11 1.752(8)
C39 H39A 0.9800
C39 H39B 0.9800
C39 H39C 0.9800
C40 O4 1.208(8)
C40 Re2 1.832(7)
C41 O5 1.238(9)
C41 Re2 1.760(7)
C42 O6 1.161(9)
C42 Re2 1.863(8)
C43 Cl3 1.694(8)
C43 Cl5 1.698(7)
C43 Cl4 1.708(7)
C43 H43 1.0000
Cl1 Re1 2.435(2)
Cl2 Re2 2.4619(19)
N1 Re1 2.127(7)
N2 Re1 2.139(6)
N3 Re2 2.161(6)
N4 Re2 2.183(6)
O1W H1X 0.8499
O1W H1Y 0.8500
O2W H2X 0.8500
O2W H2Y 0.8499

loop_
_geom_torsion_atom_site_label_1
_geom_torsion_atom_site_label_2
_geom_torsion_atom_site_label_3
_geom_torsion_atom_site_label_4
_geom_torsion
N1 C1 C2 C3 2.8(13)
C1 C2 C3 C4 -8.0(11)
C2 C3 C4 C5 11.2(10)
C2 C3 C4 C12 179.6(7)
C12 C4 C5 N1 -179.5(7)
C3 C4 C5 N1 -10.7(11)
C12 C4 C5 C6 11.8(10)
C3 C4 C5 C6 -179.4(6)
N1 C5 C6 N2 4.7(10)
C4 C5 C6 N2 175.0(7)
N1 C5 C6 C7 -178.6(7)
C4 C5 C6 C7 -8.3(11)
N2 C6 C7 C11 173.9(8)
C5 C6 C7 C11 -2.2(11)
N2 C6 C7 C8 -0.1(12)
C5 C6 C7 C8 -176.2(6)
C6 C7 C8 C9 -0.4(10)
C11 C7 C8 C9 -174.2(7)
C7 C8 C9 C10 1.0(12)
C8 C9 C10 N2 -1.0(12)
C6 C7 C11 C12 9.3(11)
C8 C7 C11 C12 -177.3(7)
C6 C7 C11 S2 178.8(6)
C8 C7 C11 S2 -7.7(11)
C5 C4 C12 C11 -5.1(10)
C3 C4 C12 C11 -172.7(7)
C5 C4 C12 S1 173.8(6)
C3 C4 C12 S1 6.1(10)
C7 C11 C12 C4 -5.9(11)
S2 C11 C12 C4 -176.1(5)
C7 C11 C12 S1 175.2(6)
S2 C11 C12 S1 4.9(8)
S1 C13 C14 S4 -179.1(4)
S2 C13 C14 S4 1.2(10)
S1 C13 C14 S3 1.1(9)
S2 C13 C14 S3 -178.6(4)
S6 C15 C16 S5 -7.7(10)
S4 C15 C16 S5 179.7(4)
S6 C15 C16 S3 173.6(4)
S4 C15 C16 S3 1.0(8)
N3 C22 C23 C24 -2.2(12)
C22 C23 C24 C25 1.5(12)
C23 C24 C25 C26 -2.1(12)
C23 C24 C25 C33 177.5(8)
C33 C25 C26 C27 0.0(10)
C24 C25 C26 C27 179.6(7)
C33 C25 C26 N3 -176.5(6)
C24 C25 C26 N3 3.1(10)
C25 C26 C27 C28 0.0(11)
N3 C26 C27 C28 176.6(7)
C25 C26 C27 N4 -179.0(7)
N3 C26 C27 N4 -2.3(10)
C26 C27 C28 C32 0.0(12)
N4 C27 C28 C32 178.9(8)
C26 C27 C28 C29 178.9(7)
N4 C27 C28 C29 -2.2(12)
C32 C28 C29 C30 -178.4(8)
C27 C28 C29 C30 2.8(11)
C28 C29 C30 C31 -6.3(12)
C29 C30 C31 N4 10.3(14)
C27 C28 C32 C33 0.0(12)
C29 C28 C32 C33 -178.8(7)
C27 C28 C32 S8 179.3(6)
C29 C28 C32 S8 0.6(11)
C28 C32 C33 C25 0.0(11)
S8 C32 C33 C25 -179.4(6)
C28 C32 C33 S7 178.7(6)
S8 C32 C33 S7 -0.7(8)
C26 C25 C33 C32 0.0(11)
C24 C25 C33 C32 -179.6(7)
C26 C25 C33 S7 -178.6(5)
C24 C25 C33 S7 1.8(10)
S7 C34 C35 S9 -1.2(10)
S8 C34 C35 S9 174.9(4)
S7 C34 C35 S10 -178.7(4)
S8 C34 C35 S10 -2.6(10)
S12 C36 C37 S9 179.8(4)
S10 C36 C37 S9 -1.2(8)
S12 C36 C37 S11 6.2(10)
S10 C36 C37 S11 -174.8(4)
C2 C1 N1 C5 -1.4(12)
C2 C1 N1 Re1 172.8(6)
C4 C5 N1 C1 5.8(12)
C6 C5 N1 C1 174.8(7)
C4 C5 N1 Re1 -169.0(6)
C6 C5 N1 Re1 0.0(9)
C7 C6 N2 C10 0.1(12)
C5 C6 N2 C10 176.4(6)
C7 C6 N2 Re1 176.1(6)
C5 C6 N2 Re1 -7.7(9)
C9 C10 N2 C6 0.4(11)
C9 C10 N2 Re1 -175.5(6)
C23 C22 N3 C26 3.1(10)
C23 C22 N3 Re2 173.3(6)
C25 C26 N3 C22 -3.5(9)
C27 C26 N3 C22 179.9(7)
C25 C26 N3 Re2 -175.5(5)
C27 C26 N3 Re2 7.9(8)
C30 C31 N4 C27 -9.5(13)
C30 C31 N4 Re2 -179.2(7)
C26 C27 N4 C31 -175.4(8)
C28 C27 N4 C31 5.6(12)
C26 C27 N4 Re2 -4.4(9)
C28 C27 N4 Re2 176.6(6)
O1 C19 Re1 C20 -152(9)
O1 C19 Re1 C21 116(9)
O1 C19 Re1 N1 -62(9)
O1 C19 Re1 N2 -28(11)
O1 C19 Re1 Cl1 23(9)
O2 C20 Re1 C19 -91(12)
O2 C20 Re1 C21 -1(12)
O2 C20 Re1 N1 169(12)
O2 C20 Re1 N2 96(12)
O2 C20 Re1 Cl1 -148(10)
O3 C21 Re1 C19 -157(6)
O3 C21 Re1 C20 118(6)
O3 C21 Re1 N1 15(8)
O3 C21 Re1 N2 19(6)
O3 C21 Re1 Cl1 -65(6)
C1 N1 Re1 C19 -1.3(8)
C5 N1 Re1 C19 172.5(6)
C1 N1 Re1 C20 84.3(7)
C5 N1 Re1 C20 -101.8(6)
C1 N1 Re1 C21 -173.4(16)
C5 N1 Re1 C21 0(2)
C1 N1 Re1 N2 -176.7(8)
C5 N1 Re1 N2 -2.9(6)
C1 N1 Re1 Cl1 -92.2(7)
C5 N1 Re1 Cl1 81.7(6)
C6 N2 Re1 C19 -29(3)
C10 N2 Re1 C19 146(2)
C6 N2 Re1 C20 94.3(7)
C10 N2 Re1 C20 -89.9(6)
C6 N2 Re1 C21 -173.4(6)
C10 N2 Re1 C21 2.3(6)
C6 N2 Re1 N1 6.0(6)
C10 N2 Re1 N1 -178.3(6)
C6 N2 Re1 Cl1 -81.0(6)
C10 N2 Re1 Cl1 94.7(6)
O5 C41 Re2 C40 79(8)
O5 C41 Re2 C42 168(8)
O5 C41 Re2 N3 -18(8)
O5 C41 Re2 N4 -96(8)
O5 C41 Re2 Cl2 79(13)
O4 C40 Re2 C41 -97(16)
O4 C40 Re2 C42 179(100)
O4 C40 Re2 N3 -1(16)
O4 C40 Re2 N4 30(17)
O4 C40 Re2 Cl2 83(16)
O6 C42 Re2 C41 68(18)
O6 C42 Re2 C40 155(18)
O6 C42 Re2 N3 -25(20)
O6 C42 Re2 N4 -29(18)
O6 C42 Re2 Cl2 -113(18)
C22 N3 Re2 C41 85.9(7)
C26 N3 Re2 C41 -103.7(5)
C22 N3 Re2 C40 -1.5(7)
C26 N3 Re2 C40 168.9(5)
C22 N3 Re2 C42 178(33)
C26 N3 Re2 C42 -11(3)
C22 N3 Re2 N4 -177.9(7)
C26 N3 Re2 N4 -7.4(4)
C22 N3 Re2 Cl2 -92.8(6)
C26 N3 Re2 Cl2 77.7(4)
C31 N4 Re2 C41 -88.4(8)
C27 N4 Re2 C41 101.4(6)
C31 N4 Re2 C40 145(2)
C27 N4 Re2 C40 -25(3)
C31 N4 Re2 C42 -3.8(8)
C27 N4 Re2 C42 -174.0(6)
C31 N4 Re2 N3 176.6(8)
C27 N4 Re2 N3 6.4(5)
C31 N4 Re2 Cl2 91.7(7)
C27 N4 Re2 Cl2 -78.5(5)
C14 C13 S1 C12 -173.5(7)
S2 C13 S1 C12 6.2(5)
C4 C12 S1 C13 174.5(6)
C11 C12 S1 C13 -6.6(6)
C14 C13 S2 C11 175.7(7)
S1 C13 S2 C11 -4.1(5)
C7 C11 S2 C13 -170.4(7)
C12 C11 S2 C13 -0.6(6)
C15 C16 S3 C14 -3.2(6)
S5 C16 S3 C14 178.1(4)
C13 C14 S3 C16 -175.8(6)
S4 C14 S3 C16 4.3(5)
C13 C14 S4 C15 176.3(7)
S3 C14 S4 C15 -3.9(5)
C16 C15 S4 C14 1.8(7)
S6 C15 S4 C14 -171.0(5)
C15 C16 S5 C18 -175.1(6)
S3 C16 S5 C18 3.5(5)
C16 C15 S6 C17 108.7(7)
S4 C15 S6 C17 -79.1(6)
C35 C34 S7 C33 178.4(7)
S8 C34 S7 C33 2.2(5)
C32 C33 S7 C34 -0.9(6)
C25 C33 S7 C34 177.7(6)
C28 C32 S8 C34 -177.5(7)
C33 C32 S8 C34 1.9(7)
C35 C34 S8 C32 -178.8(7)
S7 C34 S8 C32 -2.5(6)
C36 C37 S9 C35 4.9(7)
S11 C37 S9 C35 178.5(4)
C34 C35 S9 C37 175.7(7)
S10 C35 S9 C37 -6.6(5)
C37 C36 S10 C35 -3.0(6)
S12 C36 S10 C35 176.0(5)
C34 C35 S10 C36 -176.0(7)
S9 C35 S10 C36 6.3(5)
C36 C37 S11 C39 -159.2(6)
S9 C37 S11 C39 27.2(5)
C37 C36 S12 C38 120.5(7)
S10 C36 S12 C38 -58.4(5)
